data_7150508
loop_
_publ_author_name
'Mori, Akira'
'Kawakami, Hiroko'
'Kato, Nobuo'
'Wu, Shu-Ping'
'Takeshita, Hitoshi'

_publ_section_title
;
 Photochemical reactions of 2-bromotropone and 2,7-dibromotropone with
 9,10-dicyanoanthracene
;
_journal_issue 10
_journal_name_full 'Organic &amp;  Biomolecular Chemistry'
_journal_page_first 1730
_journal_paper_doi 10.1039/b300922j
_journal_volume 1
_journal_year 2003
_chemical_formula_moiety 'C22 H12 Br1 N1 O1'
_chemical_formula_sum 'C22 H12 Br N O'
_chemical_formula_weight 386.25
_chemical_name_common
; 
2-Bromo-7-(10-cyano-9-anthryl)tropone
;
_chemical_name_systematic
; 
2-Bromo-7-(10-cyano-9-anthryl)
cyclohepta-2,4,6-trien-1-one 
;
_space_group_IT_number 15
_symmetry_cell_setting monoclinic
_symmetry_space_group_name_Hall '-C 2yc'
_symmetry_space_group_name_H-M 'C 1 2/c 1'
_atom_sites_solution_hydrogens geom
_atom_sites_solution_primary direct
_atom_sites_solution_secondary difmap
_audit_creation_method SHELXL
_cell_angle_alpha 90.00
_cell_angle_beta 94.46(2)
_cell_angle_gamma 90.00
_cell_formula_units_Z 8
_cell_length_a 16.772(3)
_cell_length_b 7.698(1)
_cell_length_c 25.944(6)
_cell_measurement_reflns_used 25
_cell_measurement_temperature 296(2)
_cell_measurement_theta_max 43
_cell_measurement_theta_min 21
_cell_volume 3339.5(11)
_computing_cell_refinement 'CAD4 Enraf-Nonius software'
_computing_data_collection 'CAD4 Enraf-Nonius software'
_computing_data_reduction 'MolEN Enraf-Nonius software'
_computing_molecular_graphics 'Xtal_GX (Hall & du Boulay, 1995)'
_computing_publication_material 'SHELXL-93 (Sheldrick, 1993)'
_computing_structure_refinement 'SHELXL-93 (Sheldrick, 1993)'
_computing_structure_solution
;SIR92 (Altomare, Burla, Camalli, Cascarano, Giacovazzo, 
Guagliardi & Polidori, 1994) 
;
_diffrn_ambient_temperature 296(2)
_diffrn_measurement_device 'Enraf-Nonius FR590'
_diffrn_measurement_method \w--2\q
_diffrn_radiation_monochromator graphite
_diffrn_radiation_source 'fine-focus sealed tube'
_diffrn_radiation_type CuK\a
_diffrn_radiation_wavelength 1.54184
_diffrn_reflns_av_R_equivalents 0.0188
_diffrn_reflns_av_sigmaI/netI 0.0196
_diffrn_reflns_limit_h_max 20
_diffrn_reflns_limit_h_min -20
_diffrn_reflns_limit_k_max 9
_diffrn_reflns_limit_k_min 0
_diffrn_reflns_limit_l_max 31
_diffrn_reflns_limit_l_min 0
_diffrn_reflns_number 3250
_diffrn_reflns_theta_max 69.94
_diffrn_reflns_theta_min 3.42
_diffrn_standards_decay_% 0.0
_diffrn_standards_interval_time 120
_diffrn_standards_number 3
_exptl_absorpt_coefficient_mu 3.417
_exptl_absorpt_correction_T_max 0.995
_exptl_absorpt_correction_T_min 0.859
_exptl_absorpt_correction_type
;
empirical via \y scans (North, A. T. C., Phillips, 
D. C. & Mathews, F. S., 1968) 
;
_exptl_crystal_colour 'brownish yellow'
_exptl_crystal_density_diffrn 1.536
_exptl_crystal_density_meas ?
_exptl_crystal_description prism
_exptl_crystal_F_000 1552
_exptl_crystal_size_max 0.35
_exptl_crystal_size_mid 0.26
_exptl_crystal_size_min 0.23
_refine_diff_density_max .526
_refine_diff_density_min -.532
_refine_ls_extinction_coef 0.00092(7)
_refine_ls_extinction_expression Fc^*^=kFc[1+0.001xFc^2^l^3^/sin(2\q)]^-1/4^
_refine_ls_extinction_method SHELXL
_refine_ls_goodness_of_fit_all 1.059
_refine_ls_goodness_of_fit_obs 1.083
_refine_ls_hydrogen_treatment riding
_refine_ls_matrix_type full
_refine_ls_number_parameters 227
_refine_ls_number_reflns 3171
_refine_ls_number_restraints 0
_refine_ls_restrained_S_all 1.059
_refine_ls_restrained_S_obs 1.083
_refine_ls_R_factor_all 0.0557
_refine_ls_R_factor_obs 0.0428
_refine_ls_shift/esd_max -0.001
_refine_ls_shift/esd_mean 0.000
_refine_ls_structure_factor_coef Fsqd
_refine_ls_weighting_details 'w=1/[\s^2^(Fo^2^)+( 0.0533P)^2^+4.6810P] where P=(Fo^2^+2Fc^2^)/3'
_refine_ls_weighting_scheme calc
_refine_ls_wR_factor_all 0.1214
_refine_ls_wR_factor_obs 0.1110
_reflns_number_observed 2577
_reflns_number_total 3171
_reflns_observed_criterion >2\s(I)
_cod_data_source_file b300922j.txt
_cod_data_source_block 17
_cod_depositor_comments
;
The following automatic conversions were performed:

'_refine_ls_weighting_scheme' value 'calc w=1/[\s^2^(Fo^2^)+(
0.0533P)^2^+4.6810P] where P=(Fo^2^+2Fc^2^)/3' was changed to 'calc'.
New tag '_refine_ls_weighting_details' was created. The value of the
new tag was set to 'w=1/[\s^2^(Fo^2^)+( 0.0533P)^2^+4.6810P] where
P=(Fo^2^+2Fc^2^)/3'.

Automatic conversion script
Id: cif_fix_values 3143 2015-03-26 13:38:13Z robertas 
;
_cod_original_formula_sum 'C22 H12 Br1 N1 O1'
_cod_database_code 7150508

loop_
_symmetry_equiv_pos_as_xyz
'x, y, z'
'-x, y, -z+1/2'
'x+1/2, y+1/2, z'
'-x+1/2, y+1/2, -z+1/2'
'-x, -y, -z'
'x, -y, z-1/2'
'-x+1/2, -y+1/2, -z'
'x+1/2, -y+1/2, z-1/2'

loop_
_atom_site_aniso_label
_atom_site_aniso_U_11
_atom_site_aniso_U_22
_atom_site_aniso_U_33
_atom_site_aniso_U_23
_atom_site_aniso_U_13
_atom_site_aniso_U_12
Br1 0.1225(4) 0.0810(3) 0.0713(3) -0.0138(2) -0.0320(2) 0.0191(2)
O1 0.141(2) 0.0435(12) 0.080(2) -0.0106(11) -0.0379(15) 0.0173(13)
N1 0.084(2) 0.073(2) 0.139(3) 0.036(2) -0.018(2) 0.005(2)
C1 0.070(2) 0.0416(14) 0.058(2) -0.0010(12) -0.0018(13) 0.0055(13)
C2 0.072(2) 0.052(2) 0.053(2) -0.0010(13) 0.0009(13) 0.0071(14)
C3 0.093(2) 0.057(2) 0.066(2) 0.0130(15) 0.004(2) 0.014(2)
C4 0.095(2) 0.0415(15) 0.080(2) 0.0100(15) 0.014(2) 0.011(2)
C5 0.092(2) 0.0374(14) 0.082(2) -0.0035(15) 0.015(2) -0.0001(15)
C6 0.077(2) 0.0450(15) 0.062(2) -0.0066(13) 0.0026(14) 0.0006(14)
C7 0.0574(15) 0.0433(13) 0.0525(14) -0.0002(11) 0.0023(12) 0.0015(12)
C1' 0.063(2) 0.058(2) 0.058(2) -0.0048(14) 0.0031(13) -0.0069(14)
C2' 0.065(2) 0.072(2) 0.074(2) -0.010(2) 0.011(2) -0.018(2)
C3' 0.053(2) 0.078(2) 0.082(2) -0.015(2) -0.002(2) -0.004(2)
C4' 0.057(2) 0.061(2) 0.069(2) -0.0102(15) -0.0090(14) 0.0041(14)
C4'a 0.0542(14) 0.0500(14) 0.0510(14) -0.0097(12) -0.0061(11) 0.0003(12)
C5' 0.071(2) 0.0488(15) 0.054(2) 0.0005(12) -0.0001(13) -0.0050(14)
C6' 0.073(2) 0.058(2) 0.065(2) -0.0035(14) 0.0122(15) -0.0121(15)
C7' 0.056(2) 0.060(2) 0.085(2) -0.008(2) 0.0100(15) -0.0025(14)
C8' 0.059(2) 0.0497(15) 0.069(2) -0.0025(14) 0.0021(13) 0.0045(13)
C8'a 0.0537(14) 0.0420(13) 0.0511(14) -0.0063(11) -0.0016(11) 0.0001(11)
C9' 0.0585(15) 0.0415(13) 0.0490(14) -0.0044(11) -0.0028(11) 0.0014(11)
C9'a 0.0561(14) 0.0461(13) 0.0463(13) -0.0074(11) -0.0014(11) -0.0027(11)
C10' 0.061(2) 0.0450(14) 0.0512(14) -0.0035(11) -0.0089(12) 0.0009(12)
C10'a 0.0589(15) 0.0426(13) 0.0456(13) -0.0061(11) -0.0030(11) -0.0019(11)
C11' 0.065(2) 0.057(2) 0.077(2) 0.006(2) -0.012(2) -0.0011(15)

loop_
_atom_site_label
_atom_site_type_symbol
_atom_site_fract_x
_atom_site_fract_y
_atom_site_fract_z
_atom_site_U_iso_or_equiv
_atom_site_thermal_displace_type
_atom_site_occupancy
_atom_site_calc_flag
_atom_site_refinement_flags
_atom_site_disorder_group
Br1 Br 0.58382(3) 0.89815(6) 0.202118(15) 0.0937(2) Uani 1 d . .
O1 O 0.6838(2) 0.7755(3) 0.29027(10) 0.0904(8) Uani 1 d . .
N1 N 0.8800(2) 0.3451(4) 0.4901(2) 0.0999(11) Uani 1 d . .
C1 C 0.6766(2) 0.9324(4) 0.29630(11) 0.0569(7) Uani 1 d . .
C2 C 0.6312(2) 1.0347(4) 0.25712(11) 0.0589(7) Uani 1 d . .
C3 C 0.6194(2) 1.2081(4) 0.25261(13) 0.0718(9) Uani 1 d . .
H3 H 0.5870(2) 1.2422(4) 0.22366(13) 0.086 Uiso 1 calc R .
C4 C 0.6484(2) 1.3452(4) 0.28468(14) 0.0717(9) Uani 1 d . .
H4 H 0.6349(2) 1.4565(4) 0.27311(14) 0.086 Uiso 1 calc R .
C5 C 0.6926(2) 1.3359(4) 0.32949(14) 0.0700(9) Uani 1 d . .
H5 H 0.7075(2) 1.4413(4) 0.34486(14) 0.084 Uiso 1 calc R .
C6 C 0.7200(2) 1.1832(4) 0.35677(12) 0.0617(7) Uani 1 d . .
H6 H 0.7467(2) 1.2042(4) 0.38892(12) 0.074 Uiso 1 calc R .
C7 C 0.7135(2) 1.0125(3) 0.34372(10) 0.0512(6) Uani 1 d . .
C1' C 0.8866(2) 0.9616(4) 0.35607(11) 0.0599(7) Uani 1 d . .
H1' H 0.8653(2) 1.0512(4) 0.33528(11) 0.072 Uiso 1 calc R .
C2' C 0.9668(2) 0.9338(5) 0.36013(13) 0.0702(9) Uani 1 d . .
H2' H 0.9999(2) 1.0049(5) 0.34216(13) 0.084 Uiso 1 calc R .
C3' C 1.0002(2) 0.7990(5) 0.39117(14) 0.0715(9) Uani 1 d . .
H3' H 1.0553(2) 0.7826(5) 0.39389(14) 0.086 Uiso 1 calc R .
C4' C 0.9534(2) 0.6932(4) 0.41704(12) 0.0632(7) Uani 1 d . .
H4' H 0.9765(2) 0.6036(4) 0.43708(12) 0.076 Uiso 1 calc R .
C4'a C 0.8692(2) 0.7169(4) 0.41409(10) 0.0523(6) Uani 1 d . .
C5' C 0.6859(2) 0.5369(4) 0.46993(11) 0.0582(7) Uani 1 d . .
H5' H 0.7075(2) 0.4443(4) 0.48936(11) 0.070 Uiso 1 calc R .
C6' C 0.6072(2) 0.5716(4) 0.46962(13) 0.0650(8) Uani 1 d . .
H6' H 0.5750(2) 0.5034(4) 0.48911(13) 0.078 Uiso 1 calc R .
C7' C 0.5731(2) 0.7100(4) 0.44011(14) 0.0670(8) Uani 1 d . .
H7' H 0.5188(2) 0.7331(4) 0.44064(14) 0.080 Uiso 1 calc R .
C8' C 0.6186(2) 0.8100(4) 0.41093(12) 0.0595(7) Uani 1 d . .
H8' H 0.5949(2) 0.8995(4) 0.39115(12) 0.071 Uiso 1 calc R .
C8'a C 0.7024(2) 0.7794(3) 0.41019(10) 0.0492(6) Uani 1 d . .
C9' C 0.7511(2) 0.8813(3) 0.38051(10) 0.0501(6) Uani 1 d . .
C9'a C 0.8347(2) 0.8547(3) 0.38333(10) 0.0498(6) Uani 1 d . .
C10' C 0.8188(2) 0.6095(3) 0.44077(11) 0.0531(6) Uani 1 d . .
C10'a C 0.7364(2) 0.6404(3) 0.44082(10) 0.0494(6) Uani 1 d . .
C11' C 0.8530(2) 0.4630(4) 0.46892(13) 0.0670(8) Uani 1 d . .

loop_
_atom_type_symbol
_atom_type_description
_atom_type_scat_dispersion_real
_atom_type_scat_dispersion_imag
_atom_type_scat_source
C C .0181 .0091 'International Tables Vol C Tables 4.2.6.8 and 6.1.1.4'
H H .0000 .0000 'International Tables Vol C Tables 4.2.6.8 and 6.1.1.4'
N N .0311 .0180 'International Tables Vol C Tables 4.2.6.8 and 6.1.1.4'
O O .0492 .0322 'International Tables Vol C Tables 4.2.6.8 and 6.1.1.4'
Br Br -.6763 1.2805 'International Tables Vol C Tables 4.2.6.8 and 6.1.1.4'

loop_
_geom_angle_atom_site_label_1
_geom_angle_atom_site_label_2
_geom_angle_atom_site_label_3
_geom_angle
_geom_angle_site_symmetry_1
_geom_angle_site_symmetry_3
_geom_angle_publ_flag
O1 C1 C2 119.8(3) . . ?
O1 C1 C7 118.8(3) . . ?
C2 C1 C7 121.4(2) . . ?
C3 C2 C1 131.3(3) . . ?
C3 C2 Br1 115.6(2) . . ?
C1 C2 Br1 113.1(2) . . ?
C2 C3 C4 130.4(3) . . ?
C5 C4 C3 128.3(3) . . ?
C4 C5 C6 127.7(3) . . ?
C7 C6 C5 131.0(3) . . ?
C6 C7 C1 129.4(3) . . ?
C6 C7 C9' 118.2(3) . . ?
C1 C7 C9' 112.4(2) . . ?
C2' C1' C9'a 120.7(3) . . ?
C1' C2' C3' 120.6(3) . . ?
C4' C3' C2' 120.7(3) . . ?
C3' C4' C4'a 120.8(3) . . ?
C10' C4'a C4' 122.2(3) . . ?
C10' C4'a C9'a 118.8(2) . . ?
C4' C4'a C9'a 119.0(3) . . ?
C6' C5' C10'a 120.6(3) . . ?
C5' C6' C7' 120.7(3) . . ?
C8' C7' C6' 120.8(3) . . ?
C7' C8' C8'a 120.8(3) . . ?
C9' C8'a C10'a 120.0(2) . . ?
C9' C8'a C8' 122.1(3) . . ?
C10'a C8'a C8' 117.9(3) . . ?
C8'a C9' C9'a 120.5(2) . . ?
C8'a C9' C7 119.5(2) . . ?
C9'a C9' C7 119.9(2) . . ?
C9' C9'a C4'a 119.7(2) . . ?
C9' C9'a C1' 122.2(3) . . ?
C4'a C9'a C1' 118.1(3) . . ?
C4'a C10' C10'a 122.2(2) . . ?
C4'a C10' C11' 118.8(3) . . ?
C10'a C10' C11' 119.1(3) . . ?
C10' C10'a C5' 122.2(3) . . ?
C10' C10'a C8'a 118.6(2) . . ?
C5' C10'a C8'a 119.2(3) . . ?
N1 C11' C10' 178.4(4) . . ?

loop_
_geom_bond_atom_site_label_1
_geom_bond_atom_site_label_2
_geom_bond_distance
_geom_bond_site_symmetry_2
_geom_bond_publ_flag
Br1 C2 1.896(3) . ?
O1 C1 1.225(3) . ?
N1 C11' 1.137(4) . ?
C1 C2 1.454(4) . ?
C1 C7 1.469(4) . ?
C2 C3 1.353(4) . ?
C3 C4 1.407(5) . ?
C4 C5 1.332(5) . ?
C5 C6 1.429(4) . ?
C6 C7 1.359(4) . ?
C7 C9' 1.495(4) . ?
C1' C2' 1.359(4) . ?
C1' C9'a 1.425(4) . ?
C2' C3' 1.403(5) . ?
C3' C4' 1.346(5) . ?
C4' C4'a 1.421(4) . ?
C4'a C10' 1.402(4) . ?
C4'a C9'a 1.423(4) . ?
C5' C6' 1.347(4) . ?
C5' C10'a 1.421(4) . ?
C6' C7' 1.407(5) . ?
C7' C8' 1.355(4) . ?
C8' C8'a 1.426(4) . ?
C8'a C9' 1.405(4) . ?
C8'a C10'a 1.425(4) . ?
C9' C9'a 1.412(4) . ?
C10' C10'a 1.403(4) . ?
C10' C11' 1.439(4) . ?

loop_
_geom_torsion_atom_site_label_1
_geom_torsion_atom_site_label_2
_geom_torsion_atom_site_label_3
_geom_torsion_atom_site_label_4
_geom_torsion
_geom_torsion_site_symmetry_1
_geom_torsion_site_symmetry_2
_geom_torsion_site_symmetry_3
_geom_torsion_site_symmetry_4
_geom_torsion_publ_flag
O1 C1 C2 C3 -174.4(4) . . . . ?
C7 C1 C2 C3 6.5(5) . . . . ?
O1 C1 C2 Br1 3.1(4) . . . . ?
C7 C1 C2 Br1 -175.9(2) . . . . ?
C1 C2 C3 C4 0.5(7) . . . . ?
Br1 C2 C3 C4 -177.0(3) . . . . ?
C2 C3 C4 C5 -3.3(7) . . . . ?
C3 C4 C5 C6 -1.8(6) . . . . ?
C4 C5 C6 C7 4.9(6) . . . . ?
C5 C6 C7 C1 0.9(6) . . . . ?
C5 C6 C7 C9' 178.2(3) . . . . ?
O1 C1 C7 C6 173.3(3) . . . . ?
C2 C1 C7 C6 -7.6(5) . . . . ?
O1 C1 C7 C9' -4.1(4) . . . . ?
C2 C1 C7 C9' 175.0(3) . . . . ?
C9'a C1' C2' C3' 0.2(5) . . . . ?
C1' C2' C3' C4' 0.8(5) . . . . ?
C2' C3' C4' C4'a -0.8(5) . . . . ?
C3' C4' C4'a C10' -179.7(3) . . . . ?
C3' C4' C4'a C9'a -0.1(4) . . . . ?
C10'a C5' C6' C7' 0.6(5) . . . . ?
C5' C6' C7' C8' 0.8(5) . . . . ?
C6' C7' C8' C8'a -1.2(5) . . . . ?
C7' C8' C8'a C9' -179.7(3) . . . . ?
C7' C8' C8'a C10'a 0.3(4) . . . . ?
C10'a C8'a C9' C9'a -4.2(4) . . . . ?
C8' C8'a C9' C9'a 175.8(2) . . . . ?
C10'a C8'a C9' C7 172.7(2) . . . . ?
C8' C8'a C9' C7 -7.3(4) . . . . ?
C6 C7 C9' C8'a 105.8(3) . . . . ?
C1 C7 C9' C8'a -76.5(3) . . . . ?
C6 C7 C9' C9'a -77.3(3) . . . . ?
C1 C7 C9' C9'a 100.4(3) . . . . ?
C8'a C9' C9'a C4'a 3.8(4) . . . . ?
C7 C9' C9'a C4'a -173.1(2) . . . . ?
C8'a C9' C9'a C1' -176.4(2) . . . . ?
C7 C9' C9'a C1' 6.7(4) . . . . ?
C10' C4'a C9'a C9' 0.4(4) . . . . ?
C4' C4'a C9'a C9' -179.2(2) . . . . ?
C10' C4'a C9'a C1' -179.4(2) . . . . ?
C4' C4'a C9'a C1' 1.0(4) . . . . ?
C2' C1' C9'a C9' 179.2(3) . . . . ?
C2' C1' C9'a C4'a -1.0(4) . . . . ?
C4' C4'a C10' C10'a 175.4(3) . . . . ?
C9'a C4'a C10' C10'a -4.2(4) . . . . ?
C4' C4'a C10' C11' -4.7(4) . . . . ?
C9'a C4'a C10' C11' 175.7(3) . . . . ?
C4'a C10' C10'a C5' -176.8(2) . . . . ?
C11' C10' C10'a C5' 3.3(4) . . . . ?
C4'a C10' C10'a C8'a 3.8(4) . . . . ?
C11' C10' C10'a C8'a -176.1(3) . . . . ?
C6' C5' C10'a C10' 179.1(3) . . . . ?
C6' C5' C10'a C8'a -1.5(4) . . . . ?
C9' C8'a C10'a C10' 0.5(4) . . . . ?
C8' C8'a C10'a C10' -179.6(2) . . . . ?
C9' C8'a C10'a C5' -179.0(2) . . . . ?
C8' C8'a C10'a C5' 1.0(4) . . . . ?
C4'a C10' C11' N1 -77.9(133) . . . . ?
C10'a C10' C11' N1 102.0(133) . . . . ?

loop_
_cod_related_entry_id
_cod_related_entry_database
_cod_related_entry_code
1 ChemSpider 4417465
